data_1570128
loop_
_publ_author_name
'Nakano, Kyohei'
'Leong, Iat Wai'
'Hashizume, Daisuke'
'Bulgarevich, Kirill'
'Takimiya, Kazuo'
'Nishiyama, Yusuke'
'Yamazaki, Toshio'
'Tajima, Keisuke'

_publ_section_title
;
 Synthesis of 3,3'-dihydroxy-2,2'-diindan-1,1'-dione derivatives for
 tautomeric organic semiconductors exhibiting intramolecular double proton
 transfer.
;
_journal_issue 43
_journal_name_full 'Chemical science'
_journal_page_first 12205
_journal_page_last 12218
_journal_paper_doi 10.1039/d3sc04125e
_journal_volume 14
_journal_year 2023
_chemical_formula_moiety 'C18 H2 F8 O4'
_chemical_formula_sum 'C18 H2 F8 O4'
_chemical_formula_weight 434.20
_space_group_crystal_system monoclinic
_space_group_IT_number 14
_space_group_name_Hall '-P 2ybc'
_space_group_name_H-M_alt 'P 1 21/c 1'
_atom_sites_solution_hydrogens difmap
_atom_sites_solution_primary 'dual space'
_atom_sites_solution_secondary difmap
_audit_creation_method SHELXL-2018/3
_audit_update_record
;
2022-11-02 deposited with the CCDC.	2023-10-16 downloaded from the CCDC.
;
_cell_angle_alpha 90
_cell_angle_beta 100.3435(18)
_cell_angle_gamma 90
_cell_formula_units_Z 4
_cell_length_a 27.7976(5)
_cell_length_b 4.71068(9)
_cell_length_c 10.7649(2)
_cell_measurement_reflns_used 21196
_cell_measurement_temperature 89.8(5)
_cell_measurement_theta_max 29.8570
_cell_measurement_theta_min 1.4610
_cell_volume 1386.71(5)
_computing_cell_refinement 'CrysAlisPro 1.171.41.93a (Rigaku OD, 2020)'
_computing_data_collection 'CrysAlisPro 1.171.42.67a (Rigaku OD, 2022)'
_computing_data_reduction 'CrysAlisPro 1.171.41.93a (Rigaku OD, 2020)'
_computing_molecular_graphics SHELXLE
_computing_publication_material 'SHELXL-2018/3 (Sheldrick, 2018)'
_computing_structure_refinement 'SHELXL-2018/3 (Sheldrick, 2018)'
_computing_structure_solution SHELXT-2018/2
_diffrn_ambient_temperature 89.8(5)
_diffrn_detector_area_resol_mean 10
_diffrn_measured_fraction_theta_full 1.000
_diffrn_measured_fraction_theta_max 0.945
_diffrn_measurement_device_type 'Rigaku AFC-11 with Hypix6000HE'
_diffrn_measurement_method \w-scan
_diffrn_radiation_type MoK\a
_diffrn_radiation_wavelength 0.71073
_diffrn_reflns_av_R_equivalents 0.0405
_diffrn_reflns_av_unetI/netI 0.0251
_diffrn_reflns_Laue_measured_fraction_full 1.000
_diffrn_reflns_Laue_measured_fraction_max 0.945
_diffrn_reflns_limit_h_max 38
_diffrn_reflns_limit_h_min -38
_diffrn_reflns_limit_k_max 6
_diffrn_reflns_limit_k_min -6
_diffrn_reflns_limit_l_max 15
_diffrn_reflns_limit_l_min -15
_diffrn_reflns_number 77739
_diffrn_reflns_point_group_measured_fraction_full 1.000
_diffrn_reflns_point_group_measured_fraction_max 0.945
_diffrn_reflns_theta_full 25.242
_diffrn_reflns_theta_max 30.156
_diffrn_reflns_theta_min 1.489
_diffrn_source 'Fine-focus rotating anode'
_exptl_absorpt_coefficient_mu 0.216
_exptl_absorpt_correction_T_max 1.000
_exptl_absorpt_correction_T_min 0.890
_exptl_absorpt_correction_type gaussian
_exptl_absorpt_process_details
;
 CrysAlisPro 1.171.41.93a (Rigaku Oxford Diffraction, 2020)
 Numerical absorption correction based on gaussian integration over
 a multifaceted crystal model
 Empirical absorption correction using spherical harmonics,
 implemented in SCALE3 ABSPACK scaling algorithm.
;
_exptl_crystal_colour 'dark red'
_exptl_crystal_density_diffrn 2.080
_exptl_crystal_description plate
_exptl_crystal_F_000 856
_exptl_crystal_size_max 0.195
_exptl_crystal_size_mid 0.029
_exptl_crystal_size_min 0.022
_refine_diff_density_max 0.455
_refine_diff_density_min -0.456
_refine_diff_density_rms 0.100
_refine_ls_extinction_method none
_refine_ls_goodness_of_fit_ref 1.163
_refine_ls_hydrogen_treatment refall
_refine_ls_matrix_type full
_refine_ls_number_parameters 279
_refine_ls_number_reflns 3889
_refine_ls_number_restraints 0
_refine_ls_restrained_S_all 1.163
_refine_ls_R_factor_all 0.0841
_refine_ls_R_factor_gt 0.0668
_refine_ls_shift/su_max 0.000
_refine_ls_shift/su_mean 0.000
_refine_ls_structure_factor_coef Fsqd
_refine_ls_weighting_details 'w=1/[\s^2^(Fo^2^)+(0.0167P)^2^+6.8578P] where P=(Fo^2^+2Fc^2^)/3'
_refine_ls_weighting_scheme calc
_refine_ls_wR_factor_gt 0.1438
_refine_ls_wR_factor_ref 0.1502
_reflns_Friedel_coverage 0.000
_reflns_number_gt 3214
_reflns_number_total 3889
_reflns_threshold_expression 'I > 2\s(I)'
_cod_data_source_file d3sc04125e2.cif
_cod_data_source_block 9
_cod_depositor_comments
;
The following automatic conversions were performed:

data item '_exptl_absorpt_correction_type' value 'Gaussian' was
changed to 'gaussian' in accordance with the
/home/data/users/saulius/crontab/automatic-downloads/rss-feeds/RSC/lib/dictionaries/cif_core.dic
dictionary named 'cif_core.dic' version 2.4.2 last updated on
2011-04-26.

Automatic conversion script
Id: cif_fix_values 8170 2020-07-09 18:12:32Z antanas 

 Adding full bibliography for 1570123--1570129.cif.
;
_cod_original_sg_symbol_H-M 'P 21/c'
_cod_database_code 1570128
_shelx_shelxl_version_number 2018/3
_shelx_space_group_comment
;
The symmetry employed for this shelxl refinement is uniquely defined
by the following loop, which should always be used as a source of
symmetry information in preference to the above space-group names.
They are only intended as comments.
;
_shelx_estimated_absorpt_t_min 0.959
_shelx_estimated_absorpt_t_max 0.995

loop_
_space_group_symop_operation_xyz
'x, y, z'
'-x, y+1/2, -z+1/2'
'-x, -y, -z'
'x, -y-1/2, z-1/2'

loop_
_atom_site_label
_atom_site_type_symbol
_atom_site_fract_x
_atom_site_fract_y
_atom_site_fract_z
_atom_site_U_iso_or_equiv
_atom_site_adp_type
_atom_site_occupancy
_atom_site_site_symmetry_order
_atom_site_calc_flag
_atom_site_refinement_flags_posn
_atom_site_refinement_flags_adp
_atom_site_refinement_flags_occupancy
_atom_site_disorder_assembly
_atom_site_disorder_group
F1A F 0.66600(7) 0.9563(4) 0.53396(17) 0.0204(4) Uani 1 1 d . . . . .
F2A F 0.73679(7) 0.7540(5) 0.71588(18) 0.0217(4) Uani 1 1 d . . . . .
F3A F 0.71853(7) 0.3096(4) 0.86259(17) 0.0206(4) Uani 1 1 d . . . . .
F4A F 0.62808(7) 0.0920(4) 0.84086(17) 0.0205(4) Uani 1 1 d . . . . .
O1A O 0.55917(8) 0.8848(5) 0.4235(2) 0.0189(5) Uani 1 1 d . . . . .
O2A O 0.52897(9) 0.1300(5) 0.6935(2) 0.0195(5) Uani 1 1 d . . . . .
H1A H 0.4936(19) 0.091(13) 0.661(5) 0.056(16) Uiso 1 1 d . . . . .
C1A C 0.52517(11) 0.5035(7) 0.5336(3) 0.0165(6) Uani 1 1 d . . . . .
C2A C 0.56277(12) 0.6956(7) 0.5041(3) 0.0162(6) Uani 1 1 d . . . . .
C3A C 0.60914(12) 0.6317(7) 0.5936(3) 0.0165(6) Uani 1 1 d . . . . .
C4A C 0.65511(12) 0.7440(7) 0.6065(3) 0.0168(6) Uani 1 1 d . . . . .
C5A C 0.69226(12) 0.6387(7) 0.6999(3) 0.0175(6) Uani 1 1 d . . . . .
C6A C 0.68258(12) 0.4179(7) 0.7759(3) 0.0179(6) Uani 1 1 d . . . . .
C7A C 0.63545(12) 0.3039(7) 0.7635(3) 0.0170(6) Uani 1 1 d . . . . .
C8A C 0.59926(11) 0.4108(7) 0.6727(3) 0.0158(6) Uani 1 1 d . . . . .
C9A C 0.54701(12) 0.3363(7) 0.6340(3) 0.0167(6) Uani 1 1 d . . . . .
F1B F 0.83127(7) 0.9193(4) 0.37075(17) 0.0213(4) Uani 1 1 d . . . . .
F2B F 0.76030(7) 0.6861(5) 0.47899(18) 0.0223(4) Uani 1 1 d . . . . .
F3B F 0.78126(7) 0.2547(5) 0.64723(18) 0.0230(4) Uani 1 1 d . . . . .
F4B F 0.87298(7) 0.0652(4) 0.71691(18) 0.0223(4) Uani 1 1 d . . . . .
O1B O 0.93949(8) 0.8776(5) 0.3683(2) 0.0195(5) Uani 1 1 d . . . . .
O2B O 0.97225(9) 0.1249(5) 0.6666(2) 0.0199(5) Uani 1 1 d . . . . .
H1B H 1.0086(19) 0.118(12) 0.675(5) 0.051(15) Uiso 1 1 d . . . . .
C1B C 0.97470(11) 0.4986(7) 0.5092(3) 0.0169(6) Uani 1 1 d . . . . .
C2B C 0.93631(12) 0.6869(7) 0.4445(3) 0.0168(6) Uani 1 1 d . . . . .
C3B C 0.88975(12) 0.6107(7) 0.4885(3) 0.0171(6) Uani 1 1 d . . . . .
C4B C 0.84315(12) 0.7101(7) 0.4546(3) 0.0169(6) Uani 1 1 d . . . . .
C5B C 0.80600(12) 0.5907(8) 0.5106(3) 0.0189(6) Uani 1 1 d . . . . .
C6B C 0.81695(12) 0.3735(7) 0.5975(3) 0.0185(6) Uani 1 1 d . . . . .
C7B C 0.86480(12) 0.2750(7) 0.6315(3) 0.0176(6) Uani 1 1 d . . . . .
C8B C 0.90078(12) 0.3911(7) 0.5771(3) 0.0173(6) Uani 1 1 d . . . . .
C9B C 0.95340(12) 0.3268(7) 0.5891(3) 0.0175(6) Uani 1 1 d . . . . .

loop_
_atom_site_aniso_label
_atom_site_aniso_U_11
_atom_site_aniso_U_22
_atom_site_aniso_U_33
_atom_site_aniso_U_23
_atom_site_aniso_U_13
_atom_site_aniso_U_12
F1A 0.0238(10) 0.0206(10) 0.0176(9) 0.0046(8) 0.0055(7) -0.0028(8)
F2A 0.0191(9) 0.0263(11) 0.0200(9) 0.0019(8) 0.0041(7) -0.0037(8)
F3A 0.0230(10) 0.0234(11) 0.0149(8) 0.0013(8) 0.0017(7) 0.0026(8)
F4A 0.0262(10) 0.0173(10) 0.0183(9) 0.0046(8) 0.0049(7) 0.0008(8)
O1A 0.0250(12) 0.0150(11) 0.0173(10) 0.0020(9) 0.0057(9) -0.0011(9)
O2A 0.0231(12) 0.0167(12) 0.0193(11) 0.0031(9) 0.0055(9) -0.0018(10)
C1A 0.0204(15) 0.0144(15) 0.0156(13) 0.0001(12) 0.0055(11) 0.0000(12)
C2A 0.0218(15) 0.0130(14) 0.0151(13) -0.0013(11) 0.0071(11) 0.0013(12)
C3A 0.0229(15) 0.0156(15) 0.0116(12) -0.0017(11) 0.0049(11) 0.0017(12)
C4A 0.0244(16) 0.0141(15) 0.0133(13) 0.0008(12) 0.0071(11) -0.0013(12)
C5A 0.0204(15) 0.0202(16) 0.0124(13) -0.0040(12) 0.0048(11) -0.0017(13)
C6A 0.0221(15) 0.0179(16) 0.0129(13) -0.0005(12) 0.0013(11) 0.0039(13)
C7A 0.0253(16) 0.0145(15) 0.0130(13) 0.0019(11) 0.0077(11) 0.0015(12)
C8A 0.0212(15) 0.0124(14) 0.0145(13) -0.0014(11) 0.0051(11) 0.0005(12)
C9A 0.0231(15) 0.0134(15) 0.0151(13) -0.0005(12) 0.0072(11) 0.0001(12)
F1B 0.0258(10) 0.0200(10) 0.0175(9) 0.0048(8) 0.0020(7) 0.0026(8)
F2B 0.0202(9) 0.0256(11) 0.0207(9) 0.0006(8) 0.0027(7) 0.0035(8)
F3B 0.0250(10) 0.0240(11) 0.0217(9) 0.0013(8) 0.0086(7) -0.0038(9)
F4B 0.0284(10) 0.0206(10) 0.0181(9) 0.0073(8) 0.0051(7) 0.0019(8)
O1B 0.0246(12) 0.0166(11) 0.0172(10) 0.0027(9) 0.0033(9) -0.0003(9)
O2B 0.0239(12) 0.0164(12) 0.0191(11) 0.0054(9) 0.0029(9) 0.0020(10)
C1B 0.0220(16) 0.0115(15) 0.0163(13) -0.0005(11) 0.0009(11) -0.0013(12)
C2B 0.0248(16) 0.0145(15) 0.0109(12) -0.0018(11) 0.0022(11) -0.0011(12)
C3B 0.0238(15) 0.0152(15) 0.0123(13) -0.0011(12) 0.0032(11) -0.0011(13)
C4B 0.0259(16) 0.0133(15) 0.0117(13) -0.0008(11) 0.0038(11) 0.0013(12)
C5B 0.0205(15) 0.0196(16) 0.0166(14) -0.0018(13) 0.0036(11) 0.0016(13)
C6B 0.0225(15) 0.0161(16) 0.0182(14) -0.0006(12) 0.0075(12) -0.0042(13)
C7B 0.0266(16) 0.0140(15) 0.0117(13) 0.0009(11) 0.0024(11) -0.0008(13)
C8B 0.0230(15) 0.0162(15) 0.0123(13) -0.0004(12) 0.0023(11) 0.0004(13)
C9B 0.0240(16) 0.0132(15) 0.0145(13) -0.0011(12) 0.0016(11) -0.0003(12)

loop_
_atom_type_symbol
_atom_type_description
_atom_type_scat_dispersion_real
_atom_type_scat_dispersion_imag
_atom_type_scat_source
C C 0.0033 0.0016 'International Tables Vol C Tables 4.2.6.8 and 6.1.1.4'
H H 0.0000 0.0000 'International Tables Vol C Tables 4.2.6.8 and 6.1.1.4'
O O 0.0106 0.0060 'International Tables Vol C Tables 4.2.6.8 and 6.1.1.4'
F F 0.0171 0.0103 'International Tables Vol C Tables 4.2.6.8 and 6.1.1.4'

loop_
_exptl_crystal_face_index_h
_exptl_crystal_face_index_k
_exptl_crystal_face_index_l
_exptl_crystal_face_perp_dist
0 -1 0 0.1010
2 0 -1 0.0130
-2 0 1 0.0150
-2 2 1 0.0923
1 -2 0 0.1009
-1 0 2 0.0150
0 0 -1 0.0130
-1 0 -2 0.0130
1 0 2 0.0150
2 0 1 0.0170
-1 0 0 0.0050
1 0 0 0.0170
2 1 0 0.0876

loop_
_geom_angle_atom_site_label_1
_geom_angle_atom_site_label_2
_geom_angle_atom_site_label_3
_geom_angle
_geom_angle_site_symmetry_1
_geom_angle_site_symmetry_3
_geom_angle_publ_flag
C9A O2A H1A 114(3) . . ?
C9A C1A C1A 128.5(4) . 3_666 ?
C9A C1A C2A 107.0(3) . . ?
C1A C1A C2A 124.6(4) 3_666 . ?
O1A C2A C1A 129.0(3) . . ?
O1A C2A C3A 123.3(3) . . ?
C1A C2A C3A 107.7(3) . . ?
C4A C3A C8A 120.4(3) . . ?
C4A C3A C2A 132.1(3) . . ?
C8A C3A C2A 107.5(3) . . ?
F1A C4A C3A 122.4(3) . . ?
F1A C4A C5A 118.1(3) . . ?
C3A C4A C5A 119.5(3) . . ?
F2A C5A C6A 120.4(3) . . ?
F2A C5A C4A 119.8(3) . . ?
C6A C5A C4A 119.8(3) . . ?
F3A C6A C5A 120.0(3) . . ?
F3A C6A C7A 119.3(3) . . ?
C5A C6A C7A 120.8(3) . . ?
F4A C7A C8A 123.0(3) . . ?
F4A C7A C6A 118.1(3) . . ?
C8A C7A C6A 118.9(3) . . ?
C7A C8A C3A 120.5(3) . . ?
C7A C8A C9A 132.3(3) . . ?
C3A C8A C9A 107.1(3) . . ?
O2A C9A C1A 130.5(3) . . ?
O2A C9A C8A 118.7(3) . . ?
C1A C9A C8A 110.8(3) . . ?
C9B O2B H1B 111(3) . . ?
C9B C1B C1B 128.3(4) . 3_766 ?
C9B C1B C2B 107.0(3) . . ?
C1B C1B C2B 124.7(4) 3_766 . ?
O1B C2B C1B 128.7(3) . . ?
O1B C2B C3B 123.7(3) . . ?
C1B C2B C3B 107.6(3) . . ?
C4B C3B C8B 121.0(3) . . ?
C4B C3B C2B 131.7(3) . . ?
C8B C3B C2B 107.2(3) . . ?
F1B C4B C3B 122.7(3) . . ?
F1B C4B C5B 118.3(3) . . ?
C3B C4B C5B 119.0(3) . . ?
F2B C5B C6B 120.4(3) . . ?
F2B C5B C4B 119.8(3) . . ?
C6B C5B C4B 119.8(3) . . ?
F3B C6B C5B 119.6(3) . . ?
F3B C6B C7B 119.9(3) . . ?
C5B C6B C7B 120.5(3) . . ?
F4B C7B C8B 123.0(3) . . ?
F4B C7B C6B 117.5(3) . . ?
C8B C7B C6B 119.5(3) . . ?
C7B C8B C3B 120.1(3) . . ?
C7B C8B C9B 132.3(3) . . ?
C3B C8B C9B 107.6(3) . . ?
O2B C9B C1B 130.6(3) . . ?
O2B C9B C8B 118.8(3) . . ?
C1B C9B C8B 110.6(3) . . ?

loop_
_geom_bond_atom_site_label_1
_geom_bond_atom_site_label_2
_geom_bond_distance
_geom_bond_site_symmetry_2
_geom_bond_publ_flag
F1A C4A 1.337(4) . ?
F2A C5A 1.334(4) . ?
F3A C6A 1.340(4) . ?
F4A C7A 1.339(4) . ?
O1A C2A 1.236(4) . ?
O2A C9A 1.312(4) . ?
O2A H1A 1.00(5) . ?
C1A C9A 1.386(4) . ?
C1A C1A 1.456(6) 3_666 ?
C1A C2A 1.460(4) . ?
C2A C3A 1.495(4) . ?
C3A C4A 1.367(4) . ?
C3A C8A 1.403(4) . ?
C4A C5A 1.397(4) . ?
C5A C6A 1.380(5) . ?
C6A C7A 1.400(5) . ?
C7A C8A 1.366(4) . ?
C8A C9A 1.479(4) . ?
F1B C4B 1.337(4) . ?
F2B C5B 1.333(4) . ?
F3B C6B 1.332(4) . ?
F4B C7B 1.341(4) . ?
O1B C2B 1.231(4) . ?
O2B C9B 1.311(4) . ?
O2B H1B 1.00(5) . ?
C1B C9B 1.389(4) . ?
C1B C1B 1.455(6) 3_766 ?
C1B C2B 1.464(4) . ?
C2B C3B 1.499(4) . ?
C3B C4B 1.364(5) . ?
C3B C8B 1.403(4) . ?
C4B C5B 1.403(4) . ?
C5B C6B 1.383(5) . ?
C6B C7B 1.394(5) . ?
C7B C8B 1.361(4) . ?
C8B C9B 1.477(5) . ?

loop_
_geom_hbond_atom_site_label_D
_geom_hbond_atom_site_label_H
_geom_hbond_atom_site_label_A
_geom_hbond_distance_DH
_geom_hbond_distance_HA
_geom_hbond_distance_DA
_geom_hbond_angle_DHA
_geom_hbond_site_symmetry_A
_geom_hbond_publ_flag
O2A H1A O1A 1.00(5) 1.59(5) 2.547(3) 160(5) 3_666 yes
O2B H1B O1B 1.00(5) 1.59(5) 2.548(3) 158(4) 3_766 yes

loop_
_geom_torsion_atom_site_label_1
_geom_torsion_atom_site_label_2
_geom_torsion_atom_site_label_3
_geom_torsion_atom_site_label_4
_geom_torsion
_geom_torsion_site_symmetry_1
_geom_torsion_site_symmetry_2
_geom_torsion_site_symmetry_3
_geom_torsion_site_symmetry_4
_geom_torsion_publ_flag
C9A C1A C2A O1A -178.2(3) . . . . ?
C1A C1A C2A O1A 2.3(6) 3_666 . . . ?
C9A C1A C2A C3A 0.3(3) . . . . ?
C1A C1A C2A C3A -179.2(4) 3_666 . . . ?
O1A C2A C3A C4A -2.4(5) . . . . ?
C1A C2A C3A C4A 179.1(3) . . . . ?
O1A C2A C3A C8A 178.6(3) . . . . ?
C1A C2A C3A C8A 0.0(3) . . . . ?
C8A C3A C4A F1A -179.3(3) . . . . ?
C2A C3A C4A F1A 1.7(5) . . . . ?
C8A C3A C4A C5A -0.5(5) . . . . ?
C2A C3A C4A C5A -179.4(3) . . . . ?
F1A C4A C5A F2A 1.2(4) . . . . ?
C3A C4A C5A F2A -177.7(3) . . . . ?
F1A C4A C5A C6A -179.4(3) . . . . ?
C3A C4A C5A C6A 1.7(5) . . . . ?
F2A C5A C6A F3A -3.0(5) . . . . ?
C4A C5A C6A F3A 177.6(3) . . . . ?
F2A C5A C6A C7A 177.2(3) . . . . ?
C4A C5A C6A C7A -2.2(5) . . . . ?
F3A C6A C7A F4A 1.0(4) . . . . ?
C5A C6A C7A F4A -179.2(3) . . . . ?
F3A C6A C7A C8A -178.4(3) . . . . ?
C5A C6A C7A C8A 1.5(5) . . . . ?
F4A C7A C8A C3A -179.5(3) . . . . ?
C6A C7A C8A C3A -0.2(5) . . . . ?
F4A C7A C8A C9A -0.6(6) . . . . ?
C6A C7A C8A C9A 178.7(3) . . . . ?
C4A C3A C8A C7A -0.3(5) . . . . ?
C2A C3A C8A C7A 178.9(3) . . . . ?
C4A C3A C8A C9A -179.4(3) . . . . ?
C2A C3A C8A C9A -0.2(3) . . . . ?
C1A C1A C9A O2A 0.7(7) 3_666 . . . ?
C2A C1A C9A O2A -178.8(3) . . . . ?
C1A C1A C9A C8A 179.1(4) 3_666 . . . ?
C2A C1A C9A C8A -0.4(4) . . . . ?
C7A C8A C9A O2A 0.0(5) . . . . ?
C3A C8A C9A O2A 179.0(3) . . . . ?
C7A C8A C9A C1A -178.6(3) . . . . ?
C3A C8A C9A C1A 0.4(4) . . . . ?
C9B C1B C2B O1B 177.8(3) . . . . ?
C1B C1B C2B O1B -1.6(6) 3_766 . . . ?
C9B C1B C2B C3B -1.6(3) . . . . ?
C1B C1B C2B C3B 179.0(4) 3_766 . . . ?
O1B C2B C3B C4B 3.8(6) . . . . ?
C1B C2B C3B C4B -176.8(3) . . . . ?
O1B C2B C3B C8B -178.2(3) . . . . ?
C1B C2B C3B C8B 1.2(3) . . . . ?
C8B C3B C4B F1B 179.9(3) . . . . ?
C2B C3B C4B F1B -2.4(5) . . . . ?
C8B C3B C4B C5B 0.4(5) . . . . ?
C2B C3B C4B C5B 178.2(3) . . . . ?
F1B C4B C5B F2B 0.3(5) . . . . ?
C3B C4B C5B F2B 179.7(3) . . . . ?
F1B C4B C5B C6B 179.8(3) . . . . ?
C3B C4B C5B C6B -0.7(5) . . . . ?
F2B C5B C6B F3B 1.7(5) . . . . ?
C4B C5B C6B F3B -177.9(3) . . . . ?
F2B C5B C6B C7B -179.4(3) . . . . ?
C4B C5B C6B C7B 1.0(5) . . . . ?
F3B C6B C7B F4B -1.6(5) . . . . ?
C5B C6B C7B F4B 179.6(3) . . . . ?
F3B C6B C7B C8B 177.8(3) . . . . ?
C5B C6B C7B C8B -1.1(5) . . . . ?
F4B C7B C8B C3B -179.9(3) . . . . ?
C6B C7B C8B C3B 0.8(5) . . . . ?
F4B C7B C8B C9B 2.1(6) . . . . ?
C6B C7B C8B C9B -177.2(3) . . . . ?
C4B C3B C8B C7B -0.5(5) . . . . ?
C2B C3B C8B C7B -178.7(3) . . . . ?
C4B C3B C8B C9B 178.0(3) . . . . ?
C2B C3B C8B C9B -0.3(3) . . . . ?
C1B C1B C9B O2B -0.8(7) 3_766 . . . ?
C2B C1B C9B O2B 179.9(3) . . . . ?
C1B C1B C9B C8B -179.2(4) 3_766 . . . ?
C2B C1B C9B C8B 1.5(4) . . . . ?
C7B C8B C9B O2B -1.2(5) . . . . ?
C3B C8B C9B O2B -179.4(3) . . . . ?
C7B C8B C9B C1B 177.4(3) . . . . ?
C3B C8B C9B C1B -0.7(4) . . . . ?
